data_4512184
loop_
_publ_author_name
'Madura, Izabela D.'
'Czerwi\'nska, Karolina'
'So\/lda\'nska, Dominika'

_publ_section_title
;
 Hydrogen-Bonded Dimeric Synthon of Fluoro-Substituted Phenylboronic Acids
 versus Supramolecular Organization in Crystals
;
_journal_issue 11
_journal_name_full 'Crystal Growth &amp; Design'
_journal_page_first 5912
_journal_paper_doi 10.1021/cg501132d
_journal_volume 14
_journal_year 2014
_chemical_formula_moiety 'C6 H4 B F3 O2'
_chemical_formula_sum 'C6 H4 B F3 O2'
_chemical_formula_weight 175.90
_chemical_name_common 'o,o,p-trifluorophenylboronic acid'
_chemical_name_systematic '2,4,6-trifluorophenylboronic acid'
_space_group_crystal_system monoclinic
_space_group_IT_number 14
_space_group_name_Hall '-P 2yn'
_space_group_name_H-M_alt 'P 1 21/n 1'
_symmetry_space_group_name_Hall '-P 2yn'
_symmetry_space_group_name_H-M 'P 1 21/n 1'
_atom_sites_solution_hydrogens geom
_atom_sites_solution_primary direct
_atom_sites_solution_secondary difmap
_audit_creation_method
;
Olex2 1.2-beta
(compiled 2013.12.10 svn.r2850 for OlexSys, GUI svn.r4736)
;
_cell_angle_alpha 90.00
_cell_angle_beta 90.2585(17)
_cell_angle_gamma 90.00
_cell_formula_units_Z 4
_cell_length_a 5.00301(10)
_cell_length_b 5.33367(10)
_cell_length_c 24.2178(4)
_cell_measurement_reflns_used 10240
_cell_measurement_temperature 100(2)
_cell_measurement_theta_max 66.9410
_cell_measurement_theta_min 3.6472
_cell_volume 646.23(2)
_computing_cell_refinement
;
CrysAlisPro, Oxford Diffraction Ltd.,
Version 1.171.34.41 (release 13-09-2010 CrysAlis171 .NET)
(compiled Sep 13 2010,14:28:38)
;
_computing_data_collection
;
CrysAlisPro, Oxford Diffraction Ltd.,
Version 1.171.34.41 (release 13-09-2010 CrysAlis171 .NET)
(compiled Sep 13 2010,14:28:38)
;
_computing_data_reduction
;
CrysAlisPro, Oxford Diffraction Ltd.,
Version 1.171.34.41 (release 13-09-2010 CrysAlis171 .NET)
(compiled Sep 13 2010,14:28:38)
;
_computing_molecular_graphics 'Olex2 (Dolomanov et al., 2009)'
_computing_publication_material 'Olex2 (Dolomanov et al., 2009)'
_computing_structure_refinement 'ShelXL (Sheldrick, 2008)'
_computing_structure_solution 'ShelXS (Sheldrick, 2008)'
_diffrn_ambient_temperature 100
_diffrn_detector_area_resol_mean 10.3347
_diffrn_measured_fraction_theta_full 0.999
_diffrn_measured_fraction_theta_max 0.999
_diffrn_measurement_details
;
  1 omega  -57.00   -7.00   1.0000    1.5000
omega____ theta____ kappa____ phi______ frames
    -      -40.9488  -77.0000   30.0000 50

  2 omega  -39.00  -12.00   1.0000    1.5000
omega____ theta____ kappa____ phi______ frames
    -      -40.9488  -53.0000 -119.0000 27

  3 omega  -89.00  -61.00   1.0000    1.5000
omega____ theta____ kappa____ phi______ frames
    -      -40.9488  -53.0000 -119.0000 28

  4 omega   13.00   43.00   1.0000    1.5000
omega____ theta____ kappa____ phi______ frames
    -       40.9488   77.0000   90.0000 30

  5 omega   25.00  115.00   1.0000    1.5000
omega____ theta____ kappa____ phi______ frames
    -       40.9488   37.0000    0.0000 90

  6 omega   14.00   47.00   1.0000    1.5000
omega____ theta____ kappa____ phi______ frames
    -       40.9488   77.0000 -180.0000 33

  7 omega   -3.00   96.00   1.0000    1.5000
omega____ theta____ kappa____ phi______ frames
    -       40.9488 -125.0000  -30.0000 99

  8 omega   64.00   91.00   1.0000    1.5000
omega____ theta____ kappa____ phi______ frames
    -       40.9488   77.0000 -180.0000 27

  9 omega  -44.00  -13.00   1.0000    1.5000
omega____ theta____ kappa____ phi______ frames
    -      -48.0000  -82.0000  -35.0000 31

 10 omega   19.00   45.00   1.0000    1.5000
omega____ theta____ kappa____ phi______ frames
    -       48.0000   79.0000  155.0000 26

 11 omega  -42.00  -15.00   1.0000    1.5000
omega____ theta____ kappa____ phi______ frames
    -      -50.0000  -83.0000 -114.0000 27

 12 omega   76.00  103.00   1.0000    1.5000
omega____ theta____ kappa____ phi______ frames
    -       58.0000   79.0000   24.0000 27

 13 omega   24.00   51.00   1.0000    1.5000
omega____ theta____ kappa____ phi______ frames
    -       58.0000   79.0000   24.0000 27

 14 omega   27.00   60.00   1.0000    1.5000
omega____ theta____ kappa____ phi______ frames
    -       60.0000   79.0000  109.0000 33

 15 omega -133.00 -108.00   1.0000    1.5000
omega____ theta____ kappa____ phi______ frames
    -      -62.0000  -79.0000 -117.0000 25

 16 omega  -57.00  -28.00   1.0000    1.5000
omega____ theta____ kappa____ phi______ frames
    -      -62.0000  -79.0000 -117.0000 29

 17 omega   32.00   59.00   1.0000    1.5000
omega____ theta____ kappa____ phi______ frames
    -       66.0000   79.0000  -61.0000 27

 18 omega  118.00  143.00   1.0000    1.5000
omega____ theta____ kappa____ phi______ frames
    -       66.0000   79.0000  -61.0000 25

 19 omega  -64.00  -37.00   1.0000    4.5000
omega____ theta____ kappa____ phi______ frames
    -      -70.0000  -75.0000 -136.0000 27

 20 omega  -62.00  -36.00   1.0000    4.5000
omega____ theta____ kappa____ phi______ frames
    -      -70.0000  -79.0000  166.0000 26

 21 omega  -81.00  -43.00   1.0000    4.5000
omega____ theta____ kappa____ phi______ frames
    -      -74.0000  -67.0000   30.0000 38

 22 omega  -69.00  -43.00   1.0000    4.5000
omega____ theta____ kappa____ phi______ frames
    -      -74.0000  -67.0000  -75.0000 26

 23 omega -148.00 -104.00   1.0000    4.5000
omega____ theta____ kappa____ phi______ frames
    -      -74.0000  -67.0000  -75.0000 44

 24 omega  -71.00  -43.00   1.0000    4.5000
omega____ theta____ kappa____ phi______ frames
    -      -76.0000  -73.0000 -142.0000 28

 25 omega  -71.00  -45.00   1.0000    4.5000
omega____ theta____ kappa____ phi______ frames
    -      -76.0000  -65.0000  -14.0000 26

 26 omega  -72.00  -45.00   1.0000    4.5000
omega____ theta____ kappa____ phi______ frames
    -      -76.0000  -71.0000   87.0000 27

 27 omega -150.00 -125.00   1.0000    4.5000
omega____ theta____ kappa____ phi______ frames
    -      -76.0000  -65.0000  -14.0000 25

 28 omega  -77.00  -45.00   1.0000    4.5000
omega____ theta____ kappa____ phi______ frames
    -      -78.0000  -73.0000  106.0000 32

 29 omega  -75.00  -49.00   1.0000    4.5000
omega____ theta____ kappa____ phi______ frames
    -      -80.0000  -65.0000  -91.0000 26

 30 omega  -85.00  -52.00   1.0000    4.5000
omega____ theta____ kappa____ phi______ frames
    -      -82.0000  -67.0000   72.0000 33

 31 omega  -73.00  -48.00   1.0000    4.5000
omega____ theta____ kappa____ phi______ frames
    -      -82.0000  -77.0000  137.0000 25

 32 omega  -76.00  -50.00   1.0000    4.5000
omega____ theta____ kappa____ phi______ frames
    -      -84.0000  -77.0000  -23.0000 26

 33 omega  -87.00  -55.00   1.0000    4.5000
omega____ theta____ kappa____ phi______ frames
    -      -88.0000  -73.0000 -175.0000 32

 34 omega -135.00  -57.00   1.0000    4.5000
omega____ theta____ kappa____ phi______ frames
    -      -90.0000  -75.0000  153.0000 78

 35 omega -121.00  -75.00   1.0000    4.5000
omega____ theta____ kappa____ phi______ frames
    -      -90.0000  125.0000 -180.0000 46

 36 omega  -82.00  -56.00   1.0000    4.5000
omega____ theta____ kappa____ phi______ frames
    -      -90.0000  -79.0000  -66.0000 26

 37 omega  -83.00  -56.00   1.0000    4.5000
omega____ theta____ kappa____ phi______ frames
    -      -90.0000  -77.0000   30.0000 27

 38 omega  -81.00  -56.00   1.0000    4.5000
omega____ theta____ kappa____ phi______ frames
    -      -90.0000  -77.0000    0.0000 25

 39 omega  -83.00  -56.00   1.0000    4.5000
omega____ theta____ kappa____ phi______ frames
    -      -90.0000  -77.0000 -120.0000 27

 40 omega  -91.00  -65.00   1.0000    4.5000
omega____ theta____ kappa____ phi______ frames
    -      -90.0000  -77.0000  -30.0000 26

 41 omega   73.00  126.00   1.0000    4.5000
omega____ theta____ kappa____ phi______ frames
    -       93.5000  -90.0000 -144.0000 53

 42 omega   10.00   85.00   1.0000    4.5000
omega____ theta____ kappa____ phi______ frames
    -       93.5000  -15.0000  -90.0000 75

 43 omega   22.00   49.00   1.0000    4.5000
omega____ theta____ kappa____ phi______ frames
    -       93.5000  -90.0000 -144.0000 27

 44 omega   62.00  110.00   1.0000    4.5000
omega____ theta____ kappa____ phi______ frames
    -       93.5000  -92.0000  100.0000 48

 45 omega   18.00   55.00   1.0000    4.5000
omega____ theta____ kappa____ phi______ frames
    -       93.5000  -92.0000  100.0000 37

 46 omega   45.00  100.00   1.0000    4.5000
omega____ theta____ kappa____ phi______ frames
    -       93.5000  -77.0000    0.0000 55

 47 omega   87.00  114.00   1.0000    4.5000
omega____ theta____ kappa____ phi______ frames
    -       93.5000  -77.0000 -120.0000 27

 48 omega   16.00   72.00   1.0000    4.5000
omega____ theta____ kappa____ phi______ frames
    -       93.5000  -77.0000 -120.0000 56

 49 omega  112.00  147.00   1.0000    4.5000
omega____ theta____ kappa____ phi______ frames
    -       93.5000   45.0000  150.0000 35

 50 omega   72.00  161.00   1.0000    4.5000
omega____ theta____ kappa____ phi______ frames
    -       93.5000   77.0000  -60.0000 89

 51 omega  120.00  172.00   1.0000    4.5000
omega____ theta____ kappa____ phi______ frames
    -       93.5000   77.0000 -120.0000 52

 52 omega   62.00  118.00   1.0000    4.5000
omega____ theta____ kappa____ phi______ frames
    -       93.5000   77.0000 -120.0000 56

 53 omega  103.00  157.00   1.0000    4.5000
omega____ theta____ kappa____ phi______ frames
    -       93.5000   77.0000   60.0000 54

 54 omega   60.00   95.00   1.0000    4.5000
omega____ theta____ kappa____ phi______ frames
    -       93.5000   77.0000   60.0000 35

 55 omega   40.00   75.00   1.0000    4.5000
omega____ theta____ kappa____ phi______ frames
    -       93.5000  -45.0000    0.0000 35

 56 omega   85.00  161.00   1.0000    4.5000
omega____ theta____ kappa____ phi______ frames
    -       93.5000  125.0000  -60.0000 76

 57 omega  116.00  163.00   1.0000    4.5000
omega____ theta____ kappa____ phi______ frames
    -       93.5000   77.0000  -90.0000 47

 58 omega   60.00  108.00   1.0000    4.5000
omega____ theta____ kappa____ phi______ frames
    -       93.5000   77.0000  -90.0000 48

 59 omega   21.00   71.00   1.0000    4.5000
omega____ theta____ kappa____ phi______ frames
    -       93.5000  -45.0000 -120.0000 50

 60 omega   32.00   92.00   1.0000    4.5000
omega____ theta____ kappa____ phi______ frames
    -       93.5000   15.0000  -60.0000 60

 61 omega  106.00  131.00   1.0000    4.5000
omega____ theta____ kappa____ phi______ frames
    -       93.5000  -15.0000  -90.0000 25

 62 omega   74.00  160.00   1.0000    4.5000
omega____ theta____ kappa____ phi______ frames
    -       93.5000  125.0000  -30.0000 86

 63 omega  125.00  166.00   1.0000    4.5000
omega____ theta____ kappa____ phi______ frames
    -       93.5000   45.0000   30.0000 41

 64 omega   68.00   96.00   1.0000    4.5000
omega____ theta____ kappa____ phi______ frames
    -       93.5000   45.0000   30.0000 28

 65 omega   68.00  107.00   1.0000    4.5000
omega____ theta____ kappa____ phi______ frames
    -       93.5000   77.0000 -150.0000 39

 66 omega   93.00  147.00   1.0000    4.5000
omega____ theta____ kappa____ phi______ frames
    -       93.5000   45.0000 -180.0000 54

 67 omega   60.00  126.00   1.0000    4.5000
omega____ theta____ kappa____ phi______ frames
    -       93.5000   77.0000   90.0000 66

 68 omega   59.00  105.00   1.0000    4.5000
omega____ theta____ kappa____ phi______ frames
    -       93.5000   15.0000   60.0000 46

 69 omega   79.00  134.00   1.0000    4.5000
omega____ theta____ kappa____ phi______ frames
    -       93.5000  125.0000  150.0000 55

 70 omega   26.00  121.00   1.0000    4.5000
omega____ theta____ kappa____ phi______ frames
    -       93.5000  -77.0000  -30.0000 95

 71 omega  125.00  150.00   1.0000    4.5000
omega____ theta____ kappa____ phi______ frames
    -       93.5000   77.0000   30.0000 25

 72 omega   61.00   88.00   1.0000    4.5000
omega____ theta____ kappa____ phi______ frames
    -       93.5000   77.0000   30.0000 27

 73 omega  123.00  148.00   1.0000    4.5000
omega____ theta____ kappa____ phi______ frames
    -       93.5000   77.0000 -150.0000 25

 74 omega  116.00  141.00   1.0000    4.5000
omega____ theta____ kappa____ phi______ frames
    -       93.5000   77.0000    0.0000 25

 75 omega   68.00   93.00   1.0000    4.5000
omega____ theta____ kappa____ phi______ frames
    -       93.5000   77.0000    0.0000 25

 76 omega  112.00  139.00   1.0000    4.5000
omega____ theta____ kappa____ phi______ frames
    -       93.5000   15.0000  -60.0000 27

 77 omega   61.00  128.00   1.0000    4.5000
omega____ theta____ kappa____ phi______ frames
    -       93.5000   24.0000  110.0000 67
;
_diffrn_measurement_device_type 'Xcalibur, Atlas, Gemini ultra'
_diffrn_measurement_method '\w scans'
_diffrn_orient_matrix_UB_11 -0.1159467000
_diffrn_orient_matrix_UB_12 -0.1655867000
_diffrn_orient_matrix_UB_13 -0.0464435000
_diffrn_orient_matrix_UB_21 0.1698563000
_diffrn_orient_matrix_UB_22 0.1423492000
_diffrn_orient_matrix_UB_23 -0.0426333000
_diffrn_orient_matrix_UB_31 0.2290828000
_diffrn_orient_matrix_UB_32 -0.1891472000
_diffrn_orient_matrix_UB_33 0.0085176000
_diffrn_radiation_monochromator mirror
_diffrn_radiation_type CuK\a
_diffrn_radiation_wavelength 1.54184
_diffrn_reflns_av_R_equivalents 0.0470
_diffrn_reflns_av_unetI/netI 0.0163
_diffrn_reflns_limit_h_max 5
_diffrn_reflns_limit_h_min -5
_diffrn_reflns_limit_k_max 6
_diffrn_reflns_limit_k_min -6
_diffrn_reflns_limit_l_max 28
_diffrn_reflns_limit_l_min -28
_diffrn_reflns_number 12443
_diffrn_reflns_theta_full 67.05
_diffrn_reflns_theta_max 67.05
_diffrn_reflns_theta_min 3.65
_diffrn_source 'Enhance Ultra (Cu) X-ray Source'
_exptl_absorpt_coefficient_mu 1.662
_exptl_absorpt_correction_T_max 1.00000
_exptl_absorpt_correction_T_min 0.65078
_exptl_absorpt_correction_type multi-scan
_exptl_absorpt_process_details
;
CrysAlisPro, Oxford Diffraction Ltd.,
Version 1.171.34.41 (release 13-09-2010 CrysAlis171 .NET)
(compiled Sep 13 2010,14:28:38)
Empirical absorption correction using spherical harmonics,
 implemented in SCALE3 ABSPACK scaling algorithm.
;
_exptl_crystal_colour 'clear colourless'
_exptl_crystal_density_diffrn 1.808
_exptl_crystal_density_method 'not measured'
_exptl_crystal_description plate
_exptl_crystal_F_000 352
_exptl_crystal_size_max 0.20
_exptl_crystal_size_mid 0.20
_exptl_crystal_size_min 0.08
_refine_diff_density_max 0.340
_refine_diff_density_min -0.216
_refine_diff_density_rms 0.051
_refine_ls_extinction_method none
_refine_ls_goodness_of_fit_ref 1.087
_refine_ls_hydrogen_treatment mixed
_refine_ls_matrix_type full
_refine_ls_number_parameters 117
_refine_ls_number_reflns 1149
_refine_ls_number_restraints 0
_refine_ls_restrained_S_all 1.087
_refine_ls_R_factor_all 0.0286
_refine_ls_R_factor_gt 0.0282
_refine_ls_shift/su_max 0.000
_refine_ls_shift/su_mean 0.000
_refine_ls_structure_factor_coef Fsqd
_refine_ls_weighting_details 'calc w=1/[\s^2^(Fo^2^)+(0.0443P)^2^+0.3033P] where P=(Fo^2^+2Fc^2^)/3'
_refine_ls_weighting_scheme calc
_refine_ls_wR_factor_gt 0.0785
_refine_ls_wR_factor_ref 0.0789
_reflns_number_gt 1125
_reflns_number_total 1149
_reflns_threshold_expression >2sigma(I)
_cod_data_source_file cg501132d_si_001.cif
_cod_data_source_block 246Fpba
_cod_depositor_comments 'Adding full bibliography for 4512180--4512187.cif.'
_cod_database_code 4512184

loop_
_space_group_symop_id
_space_group_symop_operation_xyz
1 'x, y, z'
2 '-x+1/2, y+1/2, -z+1/2'
3 '-x, -y, -z'
4 'x-1/2, -y-1/2, z-1/2'

loop_
_atom_site_label
_atom_site_type_symbol
_atom_site_fract_x
_atom_site_fract_y
_atom_site_fract_z
_atom_site_U_iso_or_equiv
_atom_site_adp_type
_atom_site_occupancy
_atom_site_symmetry_multiplicity
_atom_site_calc_flag
_atom_site_refinement_flags_posn
F1 F 0.08513(15) 0.84370(14) 0.06148(3) 0.0186(2) Uani 1 1 d .
F3 F 0.82333(15) 1.15935(14) 0.16084(3) 0.0194(2) Uani 1 1 d .
F2 F 0.37136(15) 0.44964(15) 0.22303(3) 0.0216(2) Uani 1 1 d .
O2 O 0.73706(18) 1.33450(18) 0.05409(4) 0.0173(2) Uani 1 1 d .
O1 O 0.28943(19) 1.29943(18) 0.02820(4) 0.0173(2) Uani 1 1 d .
C1 C 0.4607(2) 1.0148(2) 0.10679(5) 0.0136(3) Uani 1 1 d .
C2 C 0.2609(2) 0.8340(2) 0.10428(5) 0.0141(3) Uani 1 1 d .
C4 C 0.3997(3) 0.6338(2) 0.18534(5) 0.0158(3) Uani 1 1 d .
C6 C 0.6259(2) 0.9893(2) 0.15303(5) 0.0145(3) Uani 1 1 d .
C3 C 0.2233(3) 0.6415(2) 0.14161(5) 0.0156(3) Uani 1 1 d .
H3 H 0.0841 0.5218 0.1374 0.019 Uiso 1 1 calc R
C5 C 0.6036(3) 0.8050(2) 0.19267(5) 0.0163(3) Uani 1 1 d .
H5 H 0.7222 0.7964 0.2234 0.020 Uiso 1 1 calc R
B1 B 0.4958(3) 1.2253(3) 0.06135(6) 0.0141(3) Uani 1 1 d .
H1 H 0.141(4) 1.251(4) 0.0366(8) 0.034(5) Uiso 1 1 d .
H2 H 0.726(4) 1.442(4) 0.0297(9) 0.035(5) Uiso 1 1 d .

loop_
_atom_site_aniso_label
_atom_site_aniso_U_11
_atom_site_aniso_U_22
_atom_site_aniso_U_33
_atom_site_aniso_U_23
_atom_site_aniso_U_13
_atom_site_aniso_U_12
F1 0.0174(4) 0.0184(4) 0.0198(4) 0.0031(3) -0.0070(3) -0.0045(3)
F3 0.0178(4) 0.0191(4) 0.0213(4) 0.0035(3) -0.0053(3) -0.0074(3)
F2 0.0252(5) 0.0192(4) 0.0204(4) 0.0094(3) 0.0014(3) -0.0032(3)
O2 0.0133(5) 0.0183(5) 0.0205(5) 0.0087(4) -0.0001(4) -0.0013(3)
O1 0.0124(5) 0.0195(5) 0.0200(5) 0.0069(4) -0.0014(4) -0.0037(4)
C1 0.0127(6) 0.0129(6) 0.0153(6) -0.0006(5) 0.0028(5) 0.0012(5)
C2 0.0120(6) 0.0157(6) 0.0146(6) -0.0014(5) 0.0001(5) 0.0022(5)
C4 0.0188(7) 0.0134(6) 0.0152(6) 0.0032(5) 0.0057(5) 0.0024(5)
C6 0.0121(6) 0.0137(6) 0.0177(6) -0.0017(5) 0.0019(5) -0.0019(5)
C3 0.0136(6) 0.0134(6) 0.0198(7) -0.0009(5) 0.0036(5) -0.0014(5)
C5 0.0167(7) 0.0177(7) 0.0144(6) -0.0001(5) -0.0005(5) 0.0017(5)
B1 0.0142(7) 0.0138(7) 0.0142(7) -0.0017(5) 0.0013(5) 0.0006(5)

loop_
_atom_type_symbol
_atom_type_description
_atom_type_scat_dispersion_real
_atom_type_scat_dispersion_imag
_atom_type_scat_source
C C 0.0181 0.0091 'International Tables Vol C Tables 4.2.6.8 and 6.1.1.4'
H H 0.0000 0.0000 'International Tables Vol C Tables 4.2.6.8 and 6.1.1.4'
B B 0.0090 0.0039 'International Tables Vol C Tables 4.2.6.8 and 6.1.1.4'
O O 0.0492 0.0322 'International Tables Vol C Tables 4.2.6.8 and 6.1.1.4'
F F 0.0727 0.0534 'International Tables Vol C Tables 4.2.6.8 and 6.1.1.4'

loop_
_geom_angle_atom_site_label_1
_geom_angle_atom_site_label_2
_geom_angle_atom_site_label_3
_geom_angle
B1 O2 H2 109.7(13)
B1 O1 H1 116.8(14)
C2 C1 C6 113.00(11)
C2 C1 B1 122.95(11)
C6 C1 B1 124.05(11)
F1 C2 C1 118.05(11)
F1 C2 C3 116.00(11)
C3 C2 C1 125.95(12)
F2 C4 C3 118.27(11)
F2 C4 C5 118.33(11)
C3 C4 C5 123.40(12)
F3 C6 C1 118.42(11)
F3 C6 C5 116.22(11)
C5 C6 C1 125.36(12)
C2 C3 H3 122.0
C4 C3 C2 115.91(12)
C4 C3 H3 122.0
C4 C5 H5 121.8
C6 C5 C4 116.36(12)
C6 C5 H5 121.8
O2 B1 O1 118.19(12)
O2 B1 C1 119.87(11)
O1 B1 C1 121.93(12)

loop_
_geom_bond_atom_site_label_1
_geom_bond_atom_site_label_2
_geom_bond_distance
F1 C2 1.3574(15)
F3 C6 1.3536(15)
F2 C4 1.3488(15)
O2 B1 1.3522(18)
O2 H2 0.82(2)
O1 B1 1.3637(18)
O1 H1 0.81(2)
C1 C2 1.3899(18)
C1 C6 1.3956(18)
C1 B1 1.5827(18)
C2 C3 1.3814(18)
C4 C3 1.3760(19)
C4 C5 1.3803(19)
C6 C5 1.3786(19)
C3 H3 0.9500
C5 H5 0.9500

loop_
_geom_torsion_atom_site_label_1
_geom_torsion_atom_site_label_2
_geom_torsion_atom_site_label_3
_geom_torsion_atom_site_label_4
_geom_torsion
F1 C2 C3 C4 -179.22(11)
F3 C6 C5 C4 178.92(10)
F2 C4 C3 C2 179.93(10)
F2 C4 C5 C6 179.69(11)
C1 C2 C3 C4 0.96(19)
C1 C6 C5 C4 -0.1(2)
C2 C1 C6 F3 -178.06(10)
C2 C1 C6 C5 0.95(19)
C2 C1 B1 O2 -155.89(12)
C2 C1 B1 O1 23.13(19)
C6 C1 C2 F1 178.78(10)
C6 C1 C2 C3 -1.40(18)
C6 C1 B1 O2 23.66(19)
C6 C1 B1 O1 -157.32(12)
C3 C4 C5 C6 -0.4(2)
C5 C4 C3 C2 0.05(19)
B1 C1 C2 F1 -1.62(18)
B1 C1 C2 C3 178.19(12)
B1 C1 C6 F3 2.35(18)
B1 C1 C6 C5 -178.64(12)
